data_1530689
loop_
_publ_author_name
'Martinot, Theodore A.'
'Austad, Brian C.'
'C\^ot\'e, Alexandre'
'Depew, Kristopher M.'
'Genov, Daniel'
'Grenier, Louis'
'Helble, Joseph'
'Lescarbeau, Andre'
'Nair, Somarajan'
'Trudeau, Martin'
'White, Priscilla'
'Yu, Lin-Chen'

_publ_section_title
;
 A Design of Experiments Approach to a Robust Final Deprotection and
 Reactive Crystallization of IPI-926, A Novel Hedgehog Pathway Inhibitor
;
_journal_issue 11
_journal_name_full 'Organic Process Research &amp; Development'
_journal_page_first 1693
_journal_paper_doi 10.1021/acs.oprd.5b00214
_journal_volume 19
_journal_year 2015
_chemical_absolute_configuration ad
_chemical_formula_moiety 'Cl1,C29 H49 N2 O3 S1'
_chemical_formula_sum 'C29 H49 Cl N2 O3 S'
_chemical_formula_weight 541.24
_chemical_name_systematic ' ?'
_space_group_IT_number 169
_symmetry_cell_setting hexagonal
_symmetry_space_group_name_Hall 'P 61'
_symmetry_space_group_name_H-M 'P 61'
_atom_type_scat_source 'International Tables for Crystallography (Vol C)'
_cell_angle_alpha 90.00
_cell_angle_beta 90.00
_cell_angle_gamma 120.00
_cell_formula_units_Z 6
_cell_length_a 21.0551(6)
_cell_length_b 21.0551(6)
_cell_length_c 13.9250(5)
_cell_measurement_reflns_used 34863
_cell_measurement_temperature 150.00(2)
_cell_measurement_theta_max 63
_cell_measurement_theta_min 2
_cell_volume 5346.1(3)
_computing_cell_refinement 'DENZO/SCALEPACK (Otwinowski & Minor, 1996)'
_computing_data_collection 'Collect (Nonius, 1998)'
_computing_data_reduction 'DENZO/SCALEPACK (Otwinowski & Minor, 1996)'
_computing_molecular_graphics
;
    ORTEP (Johnson, 1976)
    PLATON (Spek, 1997)
;
_computing_publication_material 'SHELX97(Sheldrick, 2008) and local programs'
_computing_structure_refinement 'SHELX97 (Sheldrick, 2008)'
_computing_structure_solution
;
 Direct methods (SIR2004, Burla et al., 2005)
;
_diffrn_ambient_temperature 150.00(2)
_diffrn_measured_fraction_theta_full 0.9935
_diffrn_measured_fraction_theta_max 0.9935
_diffrn_measurement_device_type Nonius_KappaCCD
_diffrn_measurement_method \w
_diffrn_radiation_monochromator 'graphite 002'
_diffrn_radiation_type CU-K\a
_diffrn_radiation_wavelength 1.54184
_diffrn_reflns_av_R_equivalents 0.096
_diffrn_reflns_limit_h_max 24
_diffrn_reflns_limit_h_min -24
_diffrn_reflns_limit_k_max 20
_diffrn_reflns_limit_k_min -20
_diffrn_reflns_limit_l_max 15
_diffrn_reflns_limit_l_min -14
_diffrn_reflns_number 34863
_diffrn_reflns_theta_full 63.2
_diffrn_reflns_theta_max 63.23
_diffrn_reflns_theta_min 2.42
_diffrn_standards_number 0
_exptl_absorpt_coefficient_mu 1.688
_exptl_absorpt_correction_T_max 0.9347
_exptl_absorpt_correction_T_min 0.7515
_exptl_absorpt_correction_type multi-scan
_exptl_absorpt_process_details 'SCALEPACK (Otwinowski & Minor, 1997)'
_exptl_crystal_colour colorless
_exptl_crystal_density_diffrn 1.009
_exptl_crystal_density_method 'not measured'
_exptl_crystal_description needle
_exptl_crystal_F_000 1764
_exptl_crystal_size_max 0.20
_exptl_crystal_size_mid 0.06
_exptl_crystal_size_min 0.04
_platon_squeeze_details '                                                                       '
_refine_diff_density_max 0.52
_refine_diff_density_min -0.33
_refine_ls_abs_structure_details 'Flack H. D. (1983), Acta Cryst. A39, 876-881'
_refine_ls_abs_structure_Flack 0.04(3)
_refine_ls_extinction_method none
_refine_ls_goodness_of_fit_ref 1.101
_refine_ls_hydrogen_treatment refall
_refine_ls_matrix_type full
_refine_ls_number_parameters 521
_refine_ls_number_reflns 5722
_refine_ls_number_restraints 1
_refine_ls_R_factor_all 0.094
_refine_ls_R_factor_gt 0.083
_refine_ls_shift/su_max 0.000
_refine_ls_structure_factor_coef Fsqd
_refine_ls_weighting_details '1/[\s^2^(Fo^2^)+(0.1621P)^2^+1.4726P] where P=(Fo^2^+2Fc^2^)/3  '
_refine_ls_weighting_scheme calc
_refine_ls_wR_factor_gt 0.218
_refine_ls_wR_factor_ref 0.234
_reflns_Friedel_coverage 1.0000
_reflns_number_gt 4670
_reflns_number_total 5722
_reflns_threshold_expression >2.0\s(I)
_cod_data_source_file op5b00214_si_003.cif
_cod_data_source_block 211884
_cod_depositor_comments
;
The following automatic conversions were performed:

'_refine_ls_weighting_scheme' value 'calc ' changed to 'calc'
according to
/usr/data/users/saulius/crontab/automatic-downloads/rss-feeds/ACS/lib/dictionaries/cif_core.dic
dictionary named 'cif_core.dic' version 2.4.2 from 2011-04-26.

Automatic conversion script
Id: cif_fix_values 3271 2015-04-21 07:52:19Z andrius 

 Adding full bibliography for 1530688--1530690.cif.
;
_cod_original_formula_sum 'C29 H49 Cl1 N2 O3 S1'
_cod_database_code 1530689

loop_
_symmetry_equiv_pos_as_xyz
'x, y, z'
'x-y, x, z+1/6'
'-y, x-y, z+1/3'
'-x, -y, z+1/2'
'-x+y, -x, z+2/3'
'y, -x+y, z+5/6'

loop_
_atom_site_label
_atom_site_fract_x
_atom_site_fract_y
_atom_site_fract_z
_atom_site_U_iso_or_equiv
_atom_site_adp_type
_atom_site_occupancy
_atom_site_symmetry_multiplicity
_atom_site_calc_flag
Cl1 0.11106(8) 0.29283(10) 0.13078(12) 0.0591(4) Uani 1 1 d
S1 0.46835(9) 0.36992(9) -0.16297(11) 0.0526(4) Uani 1 1 d
O1 0.3962(3) 0.3473(3) -0.1964(4) 0.0753(15) Uani 1 1 d
O2 0.5166(4) 0.4441(3) -0.1341(4) 0.090(2) Uani 1 1 d
O3 0.40780(19) 0.1680(2) 0.6371(3) 0.0426(9) Uani 1 1 d
N1 0.4606(3) 0.3150(3) -0.0768(4) 0.0488(12) Uani 1 1 d
N2 0.2842(3) 0.0590(3) 0.8266(4) 0.0438(11) Uani 1 1 d
C1 0.5142(3) 0.3389(3) 0.0031(4) 0.0402(12) Uani 1 1 d
C2 0.4957(3) 0.3750(3) 0.0836(4) 0.0373(11) Uani 1 1 d
C3 0.5515(3) 0.3999(3) 0.1664(4) 0.0359(11) Uani 1 1 d
C4 0.5636(3) 0.3374(3) 0.2044(4) 0.0350(11) Uani 1 1 d
C5 0.5750(3) 0.2970(3) 0.1202(4) 0.0371(11) Uani 1 1 d
C6 0.5184(3) 0.2732(3) 0.0402(4) 0.0421(12) Uani 1 1 d
C7 0.4962(3) 0.2855(3) 0.2654(4) 0.0327(11) Uani 1 1 d
C8 0.4801(3) 0.3243(3) 0.3458(4) 0.0366(11) Uani 1 1 d
C9 0.4191(3) 0.2617(3) 0.4037(4) 0.0389(12) Uani 1 1 d
C10 0.4192(4) 0.2831(3) 0.5086(4) 0.0435(13) Uani 1 1 d
C11 0.3505(3) 0.2323(3) 0.5671(4) 0.0414(12) Uani 1 1 d
C12 0.3414(3) 0.1568(3) 0.5884(4) 0.0378(11) Uani 1 1 d
C13 0.3899(3) 0.1492(3) 0.7356(4) 0.0409(12) Uani 1 1 d
C14 0.3141(3) 0.0831(3) 0.7285(4) 0.0359(11) Uani 1 1 d
C15 0.3338(4) 0.0419(3) 0.8838(4) 0.0469(14) Uani 1 1 d
C16 0.4114(3) 0.1067(3) 0.8885(4) 0.0439(13) Uani 1 1 d
C17 0.4418(3) 0.1320(3) 0.7884(5) 0.0459(13) Uani 1 1 d
C18 0.4605(5) 0.0862(4) 0.9473(6) 0.0592(17) Uani 1 1 d
C19 0.2754(3) 0.1089(3) 0.6595(4) 0.0406(12) Uani 1 1 d
C20 0.2406(4) 0.1490(4) 0.7084(5) 0.0503(15) Uani 1 1 d
C21 0.3313(3) 0.1114(3) 0.4993(5) 0.0460(13) Uani 1 1 d
C22 0.3967(3) 0.1324(3) 0.4328(4) 0.0358(11) Uani 1 1 d
C23 0.4341(3) 0.1982(3) 0.3897(4) 0.0358(11) Uani 1 1 d
C24 0.4955(3) 0.2205(3) 0.3181(5) 0.0426(13) Uani 1 1 d
C25 0.4118(3) 0.0709(3) 0.4135(5) 0.0460(13) Uani 1 1 d
C26 0.4659(3) 0.3832(3) 0.3064(4) 0.0407(12) Uani 1 1 d
C27 0.5313(3) 0.4368(3) 0.2464(4) 0.0402(12) Uani 1 1 d
C28 0.6352(3) 0.3712(4) 0.2642(5) 0.0444(13) Uani 1 1 d
C29 0.5133(4) 0.3516(5) -0.2557(5) 0.0588(17) Uani 1 1 d
H1 0.560(5) 0.374(4) -0.015(6) 0.07(2) Uiso 1 1 d
H3 0.595(3) 0.436(3) 0.136(4) 0.030(13) Uiso 1 1 d
H7 0.449(3) 0.263(3) 0.217(4) 0.050(17) Uiso 1 1 d
H8 0.520(4) 0.346(4) 0.394(5) 0.057(18) Uiso 1 1 d
H9 0.368(3) 0.249(3) 0.370(5) 0.044(16) Uiso 1 1 d
H13 0.388(3) 0.188(3) 0.770(5) 0.042(15) Uiso 1 1 d
H14 0.316(3) 0.043(3) 0.702(4) 0.033(13) Uiso 1 1 d
H16 0.406(3) 0.146(4) 0.919(5) 0.048(16) Uiso 1 1 d
H19 0.235(3) 0.064(4) 0.614(5) 0.053(17) Uiso 1 1 d
H1N 0.138(6) 0.418(7) 0.092(10) 0.13(4) Uiso 1 1 d
H21 0.179(5) 0.277(5) 0.022(7) 0.09(3) Uiso 1 1 d
H22 0.225(5) 0.246(5) -0.004(7) 0.08(3) Uiso 1 1 d
H2A 0.444(4) 0.342(4) 0.105(5) 0.053(18) Uiso 1 1 d
H2B 0.507(4) 0.429(5) 0.064(6) 0.08(2) Uiso 1 1 d
H5A 0.623(4) 0.325(4) 0.089(5) 0.055(18) Uiso 1 1 d
H5B 0.575(3) 0.257(3) 0.142(5) 0.040(15) Uiso 1 1 d
H6A 0.470(3) 0.235(3) 0.058(4) 0.034(14) Uiso 1 1 d
H6B 0.531(4) 0.246(5) -0.014(7) 0.08(2) Uiso 1 1 d
H10A 0.419(3) 0.327(3) 0.507(4) 0.038(14) Uiso 1 1 d
H10B 0.459(5) 0.285(4) 0.538(6) 0.07(2) Uiso 1 1 d
H11A 0.351(3) 0.251(3) 0.624(5) 0.041(16) Uiso 1 1 d
H11B 0.303(4) 0.222(3) 0.536(5) 0.053(17) Uiso 1 1 d
H15A 0.331(3) -0.005(3) 0.848(4) 0.041(14) Uiso 1 1 d
H15B 0.314(3) 0.025(3) 0.951(5) 0.046(16) Uiso 1 1 d
H17A 0.485(4) 0.172(4) 0.783(5) 0.056(19) Uiso 1 1 d
H17B 0.451(3) 0.096(3) 0.745(4) 0.039(14) Uiso 1 1 d
H18A 0.461(4) 0.048(4) 0.920(6) 0.06(2) Uiso 1 1 d
H18B 0.444(4) 0.071(4) 1.005(7) 0.07(2) Uiso 1 1 d
H18C 0.512(8) 0.132(8) 0.943(10) 0.16(5) Uiso 1 1 d
H20A 0.198(3) 0.114(3) 0.752(5) 0.043(15) Uiso 1 1 d
H20B 0.218(3) 0.165(3) 0.657(5) 0.051(17) Uiso 1 1 d
H20C 0.276(4) 0.190(4) 0.754(6) 0.07(2) Uiso 1 1 d
H21A 0.285(5) 0.090(4) 0.457(7) 0.08(2) Uiso 1 1 d
H21B 0.308(4) 0.060(4) 0.519(5) 0.053(18) Uiso 1 1 d
H24A 0.487(5) 0.178(5) 0.284(7) 0.08(3) Uiso 1 1 d
H24B 0.544(4) 0.245(4) 0.344(5) 0.059(19) Uiso 1 1 d
H25A 0.452(4) 0.085(4) 0.369(6) 0.07(2) Uiso 1 1 d
H25B 0.369(4) 0.025(4) 0.389(5) 0.050(17) Uiso 1 1 d
H25C 0.420(5) 0.055(5) 0.479(8) 0.10(3) Uiso 1 1 d
H26A 0.454(3) 0.407(3) 0.351(5) 0.045(16) Uiso 1 1 d
H26B 0.414(3) 0.358(3) 0.262(4) 0.037(14) Uiso 1 1 d
H27A 0.575(3) 0.461(3) 0.292(4) 0.037(14) Uiso 1 1 d
H27B 0.521(3) 0.477(3) 0.218(5) 0.043(15) Uiso 1 1 d
H28A 0.632(4) 0.391(4) 0.328(7) 0.07(2) Uiso 1 1 d
H28B 0.675(3) 0.409(3) 0.232(5) 0.043(16) Uiso 1 1 d
H28C 0.658(5) 0.339(5) 0.272(7) 0.09(3) Uiso 1 1 d
H29A 0.485(3) 0.304(4) -0.278(4) 0.040(15) Uiso 1 1 d
H29B 0.565(5) 0.358(4) -0.235(6) 0.08(2) Uiso 1 1 d
H29C 0.516(5) 0.379(5) -0.301(7) 0.09(3) Uiso 1 1 d

loop_
_atom_site_aniso_label
_atom_site_aniso_U_11
_atom_site_aniso_U_22
_atom_site_aniso_U_33
_atom_site_aniso_U_12
_atom_site_aniso_U_13
_atom_site_aniso_U_23
Cl1 0.0503(8) 0.0740(10) 0.0565(9) 0.0338(8) 0.0055(7) 0.0030(7)
S1 0.0671(9) 0.0583(9) 0.0382(8) 0.0358(8) -0.0067(7) 0.0039(7)
O1 0.070(3) 0.117(4) 0.059(3) 0.062(3) -0.004(2) 0.018(3)
O2 0.167(6) 0.045(3) 0.047(3) 0.046(3) -0.027(3) -0.004(2)
O3 0.0386(19) 0.051(2) 0.034(2) 0.0191(17) 0.0025(15) 0.0043(16)
N1 0.053(3) 0.048(3) 0.041(3) 0.022(2) -0.010(2) 0.005(2)
N2 0.053(3) 0.035(2) 0.037(3) 0.017(2) 0.005(2) 0.006(2)
C1 0.045(3) 0.046(3) 0.030(3) 0.023(3) -0.004(2) 0.002(2)
C2 0.041(3) 0.045(3) 0.031(3) 0.025(2) -0.001(2) 0.003(2)
C3 0.036(3) 0.032(2) 0.037(3) 0.015(2) 0.007(2) 0.006(2)
C4 0.037(3) 0.040(3) 0.030(3) 0.021(2) -0.003(2) 0.002(2)
C5 0.043(3) 0.045(3) 0.034(3) 0.030(3) 0.005(2) 0.006(2)
C6 0.043(3) 0.041(3) 0.042(3) 0.020(3) -0.001(2) -0.003(2)
C7 0.038(3) 0.032(2) 0.031(3) 0.019(2) 0.003(2) -0.001(2)
C8 0.044(3) 0.037(3) 0.031(3) 0.022(2) 0.005(2) 0.002(2)
C9 0.050(3) 0.039(3) 0.034(3) 0.026(2) 0.006(2) 0.006(2)
C10 0.058(4) 0.039(3) 0.032(3) 0.023(3) 0.006(3) 0.002(2)
C11 0.049(3) 0.050(3) 0.030(3) 0.028(3) 0.004(2) -0.003(2)
C12 0.037(3) 0.040(3) 0.033(3) 0.017(2) -0.002(2) 0.000(2)
C13 0.043(3) 0.038(3) 0.041(3) 0.020(2) 0.003(2) 0.002(2)
C14 0.041(3) 0.035(2) 0.027(3) 0.016(2) 0.005(2) 0.000(2)
C15 0.063(4) 0.045(3) 0.036(3) 0.029(3) -0.004(3) 0.004(3)
C16 0.059(3) 0.035(3) 0.032(3) 0.019(3) -0.006(3) 0.000(2)
C17 0.040(3) 0.043(3) 0.053(4) 0.019(3) -0.004(3) 0.002(3)
C18 0.083(5) 0.047(4) 0.055(5) 0.038(4) -0.014(4) 0.003(3)
C19 0.042(3) 0.048(3) 0.030(3) 0.021(2) 0.008(2) 0.008(2)
C20 0.048(3) 0.066(4) 0.045(4) 0.034(3) 0.008(3) 0.012(3)
C21 0.046(3) 0.044(3) 0.043(3) 0.018(3) 0.002(3) -0.001(3)
C22 0.040(3) 0.036(3) 0.031(3) 0.019(2) 0.000(2) -0.002(2)
C23 0.042(3) 0.033(2) 0.034(3) 0.020(2) -0.003(2) 0.000(2)
C24 0.042(3) 0.042(3) 0.048(4) 0.024(3) 0.009(3) 0.010(3)
C25 0.047(3) 0.033(3) 0.055(4) 0.018(3) -0.002(3) 0.005(3)
C26 0.059(4) 0.041(3) 0.030(3) 0.031(3) 0.009(3) 0.004(2)
C27 0.050(3) 0.036(3) 0.035(3) 0.022(2) 0.007(3) 0.003(2)
C28 0.036(3) 0.054(3) 0.042(4) 0.022(3) 0.000(2) 0.007(3)
C29 0.057(4) 0.057(4) 0.043(4) 0.014(3) -0.002(3) 0.000(3)

loop_
_atom_type_symbol
_atom_type_radius_bond
Cl 0.99
S 1.02
O 0.73
N 0.75
C 0.77
H 0.32

loop_
_geom_angle_atom_site_label_1
_geom_angle_atom_site_label_2
_geom_angle_atom_site_label_3
_geom_angle
O1 S1 O2 120.9(4)
O1 S1 N1 107.1(3)
O2 S1 N1 109.5(3)
O1 S1 C29 106.8(3)
O2 S1 C29 106.3(4)
N1 S1 C29 105.2(4)
C13 O3 C12 107.6(4)
C1 N1 S1 121.8(4)
C14 N2 C15 110.3(5)
N1 C1 C2 112.5(5)
N1 C1 C6 109.1(5)
C2 C1 C6 110.7(5)
N1 C1 H1 113(5)
C2 C1 H1 103(5)
C6 C1 H1 109(5)
C1 C2 C3 112.4(4)
C1 C2 H2A 109(4)
C3 C2 H2A 113(4)
C1 C2 H2B 111(5)
C3 C2 H2B 96(5)
H2A C2 H2B 114(6)
C27 C3 C2 111.0(4)
C27 C3 C4 112.7(4)
C2 C3 C4 112.8(4)
C27 C3 H3 109(3)
C2 C3 H3 102(3)
C4 C3 H3 109(3)
C5 C4 C7 111.8(4)
C5 C4 C28 106.2(4)
C7 C4 C28 111.6(4)
C5 C4 C3 110.3(4)
C7 C4 C3 107.8(4)
C28 C4 C3 109.2(4)
C6 C5 C4 115.3(4)
C6 C5 H5A 106(4)
C4 C5 H5A 114(4)
C6 C5 H5B 108(4)
C4 C5 H5B 110(4)
H5A C5 H5B 104(5)
C1 C6 C5 110.0(4)
C1 C6 H6A 110(3)
C5 C6 H6A 114(3)
C1 C6 H6B 114(5)
C5 C6 H6B 109(5)
H6A C6 H6B 99(5)
C8 C7 C4 113.5(4)
C8 C7 C24 102.6(4)
C4 C7 C24 119.1(4)
C8 C7 H7 107(3)
C4 C7 H7 106(3)
C24 C7 H7 108(3)
C26 C8 C7 111.1(4)
C26 C8 C9 118.1(4)
C7 C8 C9 104.1(4)
C26 C8 H8 110(4)
C7 C8 H8 112(4)
C9 C8 H8 102(4)
C10 C9 C8 111.9(5)
C10 C9 C23 114.1(5)
C8 C9 C23 103.5(4)
C10 C9 H9 110(3)
C8 C9 H9 107(3)
C23 C9 H9 110(3)
C9 C10 C11 116.1(5)
C9 C10 H10A 106(4)
C11 C10 H10A 104(4)
C9 C10 H10B 108(5)
C11 C10 H10B 108(5)
H10A C10 H10B 115(6)
C12 C11 C10 114.2(5)
C12 C11 H11A 106(4)
C10 C11 H11A 111(4)
C12 C11 H11B 106(4)
C10 C11 H11B 114(4)
H11A C11 H11B 105(5)
O3 C12 C21 107.7(4)
O3 C12 C11 108.0(4)
C21 C12 C11 113.6(5)
O3 C12 C19 106.0(4)
C21 C12 C19 107.9(4)
C11 C12 C19 113.2(4)
O3 C13 C17 114.5(5)
O3 C13 C14 101.8(4)
C17 C13 C14 111.8(5)
O3 C13 H13 112(4)
C17 C13 H13 108(4)
C14 C13 H13 109(3)
N2 C14 C13 109.1(5)
N2 C14 C19 119.5(4)
C13 C14 C19 102.7(4)
N2 C14 H14 105(3)
C13 C14 H14 110(3)
C19 C14 H14 111(3)
N2 C15 C16 111.9(5)
N2 C15 H15A 105(3)
C16 C15 H15A 113(3)
N2 C15 H15B 111(3)
C16 C15 H15B 110(3)
H15A C15 H15B 107(5)
C17 C16 C15 110.6(5)
C17 C16 C18 111.3(6)
C15 C16 C18 110.0(5)
C17 C16 H16 107(4)
C15 C16 H16 104(4)
C18 C16 H16 113(4)
C13 C17 C16 107.8(5)
C13 C17 H17A 105(5)
C16 C17 H17A 117(5)
C13 C17 H17B 108(3)
C16 C17 H17B 118(3)
H17A C17 H17B 100(5)
C16 C18 H18A 109(5)
C16 C18 H18B 113(5)
H18A C18 H18B 103(7)
C16 C18 H18C 105(7)
H18A C18 H18C 110(9)
H18B C18 H18C 116(9)
C14 C19 C20 113.9(5)
C14 C19 C12 99.5(4)
C20 C19 C12 115.8(5)
C14 C19 H19 112(3)
C20 C19 H19 111(3)
C12 C19 H19 104(3)
C19 C20 H20A 111(3)
C19 C20 H20B 108(4)
H20A C20 H20B 106(5)
C19 C20 H20C 113(4)
H20A C20 H20C 104(6)
H20B C20 H20C 115(6)
C12 C21 C22 119.4(5)
C12 C21 H21A 124(5)
C22 C21 H21A 107(5)
C12 C21 H21B 108(4)
C22 C21 H21B 111(4)
H21A C21 H21B 81(5)
C23 C22 C25 122.7(5)
C23 C22 C21 123.2(5)
C25 C22 C21 114.0(5)
C22 C23 C24 125.9(5)
C22 C23 C9 124.9(5)
C24 C23 C9 109.3(4)
C23 C24 C7 102.6(4)
C23 C24 H24A 108(5)
C7 C24 H24A 120(5)
C23 C24 H24B 116(4)
C7 C24 H24B 100(4)
H24A C24 H24B 110(6)
C22 C25 H25A 112(4)
C22 C25 H25B 114(4)
H25A C25 H25B 108(6)
C22 C25 H25C 106(5)
H25A C25 H25C 114(7)
H25B C25 H25C 102(7)
C8 C26 C27 109.3(5)
C8 C26 H26A 115(4)
C27 C26 H26A 111(4)
C8 C26 H26B 111(3)
C27 C26 H26B 111(3)
H26A C26 H26B 99(5)
C26 C27 C3 113.6(4)
C26 C27 H27A 106(3)
C3 C27 H27A 108(3)
C26 C27 H27B 109(3)
C3 C27 H27B 111(3)
H27A C27 H27B 109(5)
C4 C28 H28A 115(4)
C4 C28 H28B 112(4)
H28A C28 H28B 106(6)
C4 C28 H28C 116(5)
H28A C28 H28C 110(7)
H28B C28 H28C 96(6)
S1 C29 H29A 112(4)
S1 C29 H29B 114(5)
H29A C29 H29B 105(6)
S1 C29 H29C 104(6)
H29A C29 H29C 107(7)
H29B C29 H29C 114(8)

loop_
_geom_bond_atom_site_label_1
_geom_bond_atom_site_label_2
_geom_bond_distance
S1 O1 1.424(5)
S1 O2 1.430(5)
S1 N1 1.617(5)
S1 C29 1.753(8)
O3 C13 1.425(7)
O3 C12 1.462(6)
N1 C1 1.482(7)
N2 C14 1.484(7)
N2 C15 1.494(8)
C1 C2 1.511(8)
C1 C6 1.520(8)
C1 H1 0.91(8)
C2 C3 1.539(7)
C2 H2A 1.00(7)
C2 H2B 1.08(9)
C3 C27 1.535(7)
C3 C4 1.553(7)
C3 H3 0.95(6)
C4 C5 1.536(7)
C4 C7 1.542(7)
C4 C28 1.550(7)
C5 C6 1.521(8)
C5 H5A 0.99(7)
C5 H5B 0.89(6)
C6 H6A 0.96(6)
C6 H6B 1.06(9)
C7 C8 1.521(7)
C7 C24 1.547(7)
C7 H7 1.09(6)
C8 C26 1.517(7)
C8 C9 1.531(7)
C8 H8 0.99(7)
C9 C10 1.528(8)
C9 C23 1.533(7)
C9 H9 1.07(6)
C10 C11 1.534(8)
C10 H10A 0.93(6)
C10 H10B 0.91(8)
C11 C12 1.533(8)
C11 H11A 0.88(7)
C11 H11B 1.01(7)
C12 C21 1.514(8)
C12 C19 1.589(7)
C13 C17 1.503(8)
C13 C14 1.508(7)
C13 H13 0.97(6)
C14 C19 1.522(8)
C14 H14 0.94(6)
C15 C16 1.519(8)
C15 H15A 1.08(6)
C15 H15B 1.02(7)
C16 C17 1.515(9)
C16 C18 1.540(9)
C16 H16 0.99(7)
C17 H17A 0.88(7)
C17 H17B 1.06(6)
C18 H18A 0.90(8)
C18 H18B 0.87(9)
C18 H18C 1.03(15)
C19 C20 1.529(8)
C19 H19 1.10(7)
C20 H20A 1.03(6)
C20 H20B 1.01(7)
C20 H20C 1.04(9)
C21 C22 1.531(8)
C21 H21A 1.03(9)
C21 H21B 0.98(7)
C22 C23 1.343(7)
C22 C25 1.506(8)
C23 C24 1.509(8)
C24 H24A 0.94(9)
C24 H24B 0.95(8)
C25 H25A 0.96(8)
C25 H25B 1.00(7)
C25 H25C 1.02(10)
C26 C27 1.522(8)
C26 H26A 0.91(7)
C26 H26B 1.13(6)
C27 H27A 1.02(6)
C27 H27B 1.04(6)
C28 H28A 1.00(9)
C28 H28B 0.93(6)
C28 H28C 1.01(10)
C29 H29A 0.93(7)
C29 H29B 1.06(9)
C29 H29C 0.84(10)

loop_
_geom_torsion_atom_site_label_1
_geom_torsion_atom_site_label_2
_geom_torsion_atom_site_label_3
_geom_torsion_atom_site_label_4
_geom_torsion
O1 S1 N1 C1 -150.6(5)
O2 S1 N1 C1 -17.8(6)
C29 S1 N1 C1 96.0(5)
S1 N1 C1 C2 86.2(6)
S1 N1 C1 C6 -150.6(5)
N1 C1 C2 C3 -179.9(4)
C6 C1 C2 C3 57.7(6)
C1 C2 C3 C27 179.6(4)
C1 C2 C3 C4 -52.8(6)
C27 C3 C4 C5 173.7(4)
C2 C3 C4 C5 46.9(6)
C27 C3 C4 C7 51.4(5)
C2 C3 C4 C7 -75.4(5)
C27 C3 C4 C28 -70.0(5)
C2 C3 C4 C28 163.2(4)
C7 C4 C5 C6 70.5(6)
C28 C4 C5 C6 -167.5(5)
C3 C4 C5 C6 -49.4(6)
N1 C1 C6 C5 178.2(5)
C2 C1 C6 C5 -57.5(6)
C4 C5 C6 C1 55.0(6)
C5 C4 C7 C8 -176.4(4)
C28 C4 C7 C8 64.8(6)
C3 C4 C7 C8 -55.0(5)
C5 C4 C7 C24 62.5(6)
C28 C4 C7 C24 -56.3(6)
C3 C4 C7 C24 -176.1(5)
C4 C7 C8 C26 59.4(6)
C24 C7 C8 C26 -170.6(5)
C4 C7 C8 C9 -172.4(4)
C24 C7 C8 C9 -42.5(5)
C26 C8 C9 C10 -83.1(6)
C7 C8 C9 C10 153.2(5)
C26 C8 C9 C23 153.7(5)
C7 C8 C9 C23 29.9(5)
C8 C9 C10 C11 166.0(5)
C23 C9 C10 C11 -76.9(7)
C9 C10 C11 C12 69.9(7)
C13 O3 C12 C21 -130.4(5)
C13 O3 C12 C11 106.6(5)
C13 O3 C12 C19 -15.1(5)
C10 C11 C12 O3 55.9(6)
C10 C11 C12 C21 -63.5(7)
C10 C11 C12 C19 173.0(5)
C12 O3 C13 C17 159.7(4)
C12 O3 C13 C14 38.9(5)
C15 N2 C14 C13 -57.9(6)
C15 N2 C14 C19 -175.6(5)
O3 C13 C14 N2 -176.0(4)
C17 C13 C14 N2 61.3(6)
O3 C13 C14 C19 -48.2(5)
C17 C13 C14 C19 -170.9(5)
C14 N2 C15 C16 56.6(6)
N2 C15 C16 C17 -56.1(7)
N2 C15 C16 C18 -179.5(5)
O3 C13 C17 C16 -174.9(4)
C14 C13 C17 C16 -59.8(6)
C15 C16 C17 C13 56.1(6)
C18 C16 C17 C13 178.8(5)
N2 C14 C19 C20 34.1(7)
C13 C14 C19 C20 -86.9(6)
N2 C14 C19 C12 158.0(5)
C13 C14 C19 C12 37.1(5)
O3 C12 C19 C14 -14.4(5)
C21 C12 C19 C14 100.7(5)
C11 C12 C19 C14 -132.7(5)
O3 C12 C19 C20 108.1(5)
C21 C12 C19 C20 -136.8(5)
C11 C12 C19 C20 -10.1(7)
O3 C12 C21 C22 -47.1(7)
C11 C12 C21 C22 72.5(7)
C19 C12 C21 C22 -161.1(5)
C12 C21 C22 C23 -58.8(8)
C12 C21 C22 C25 125.7(6)
C25 C22 C23 C24 -0.4(9)
C21 C22 C23 C24 -175.5(5)
C25 C22 C23 C9 177.6(5)
C21 C22 C23 C9 2.5(8)
C10 C9 C23 C22 53.8(7)
C8 C9 C23 C22 175.6(5)
C10 C9 C23 C24 -127.9(5)
C8 C9 C23 C24 -6.1(6)
C22 C23 C24 C7 158.7(5)
C9 C23 C24 C7 -19.5(6)
C8 C7 C24 C23 37.7(5)
C4 C7 C24 C23 164.1(4)
C7 C8 C26 C27 -56.3(6)
C9 C8 C26 C27 -176.5(5)
C8 C26 C27 C3 54.6(6)
C2 C3 C27 C26 73.8(6)
C4 C3 C27 C26 -53.9(6)

loop_
_platon_squeeze_void_nr
_platon_squeeze_void_average_x
_platon_squeeze_void_average_y
_platon_squeeze_void_average_z
_platon_squeeze_void_volume
_platon_squeeze_void_count_electrons
_platon_squeeze_void_content
1 0.000 0.000 -0.021 1232 322 ' '
2 0.398 0.620 0.028 7 0 ' '
3 0.778 0.398 0.194 8 0 ' '
4 0.380 0.778 0.361 7 0 ' '
5 0.602 0.380 0.528 7 0 ' '
6 0.222 0.602 0.694 8 0 ' '
7 0.620 0.222 0.861 7 0 ' '
